data_4129040
loop_
_publ_author_name
'Yuan, Jingsong'
'Xiong, Wei'
'Zhou, Xuhao'
'Zhang, Yi'
'Shi, Dong'
'Li, Zichen'
'Lu, Hua'

_publ_section_title
;
 4-Hydroxyproline-Derived Sustainable Polythioesters: Controlled
 Ring-Opening Polymerization, Complete Recyclability, and Facile
 Functionalization.
;
_journal_issue 12
_journal_name_full 'Journal of the American Chemical Society'
_journal_page_first 4928
_journal_page_last 4935
_journal_paper_doi 10.1021/jacs.9b00031
_journal_volume 141
_journal_year 2019
_chemical_absolute_configuration ad
_chemical_formula_sum 'C13 H13 N O3 S'
_chemical_formula_weight 263.30
_space_group_crystal_system tetragonal
_space_group_IT_number 92
_space_group_name_Hall 'P 4abw 2nw'
_space_group_name_H-M_alt 'P 41 21 2'
_atom_sites_solution_hydrogens geom
_audit_creation_method SHELXL-2014/7
_cell_angle_alpha 90
_cell_angle_beta 90
_cell_angle_gamma 90
_cell_formula_units_Z 8
_cell_length_a 8.74710(10)
_cell_length_b 8.74710(10)
_cell_length_c 32.7688(14)
_cell_measurement_reflns_used 4990
_cell_measurement_temperature 180.00(10)
_cell_measurement_theta_max 28.9920
_cell_measurement_theta_min 2.4070
_cell_volume 2507.20(11)
_computing_structure_refinement 'SHELXL-2014/7 (Sheldrick, 2014)'
_diffrn_ambient_temperature 180.00(10)
_diffrn_measured_fraction_theta_full 1.000
_diffrn_measured_fraction_theta_max 0.999
_diffrn_measurement_device_type 'XtaLAB AFC12 (RINC): Kappa single'
_diffrn_radiation_type MoK\a
_diffrn_radiation_wavelength 0.71073
_diffrn_reflns_av_R_equivalents 0.0232
_diffrn_reflns_av_unetI/netI 0.0261
_diffrn_reflns_Laue_measured_fraction_full 1.000
_diffrn_reflns_Laue_measured_fraction_max 0.999
_diffrn_reflns_limit_h_max 11
_diffrn_reflns_limit_h_min -10
_diffrn_reflns_limit_k_max 10
_diffrn_reflns_limit_k_min -11
_diffrn_reflns_limit_l_max 26
_diffrn_reflns_limit_l_min -42
_diffrn_reflns_number 8302
_diffrn_reflns_point_group_measured_fraction_full 0.997
_diffrn_reflns_point_group_measured_fraction_max 0.985
_diffrn_reflns_theta_full 25.242
_diffrn_reflns_theta_max 27.484
_diffrn_reflns_theta_min 2.410
_exptl_absorpt_coefficient_mu 0.257
_exptl_absorpt_correction_T_max 1.00000
_exptl_absorpt_correction_T_min 0.78567
_exptl_absorpt_correction_type multi-scan
_exptl_absorpt_process_details
;
CrysAlisPro 1.171.39.29a (Rigaku Oxford Diffraction, 2015)
Empirical absorption correction using spherical harmonics,
 implemented in SCALE3 ABSPACK scaling algorithm.
;
_exptl_crystal_colour colorless
_exptl_crystal_density_diffrn 1.395
_exptl_crystal_description block
_exptl_crystal_F_000 1104
_exptl_crystal_size_max 0.4
_exptl_crystal_size_mid 0.25
_exptl_crystal_size_min 0.2
_refine_diff_density_max 0.149
_refine_diff_density_min -0.228
_refine_diff_density_rms 0.044
_refine_ls_abs_structure_details
;
 Flack x determined using 924 quotients [(I+)-(I-)]/[(I+)+(I-)]
 (Parsons, Flack and Wagner, Acta Cryst. B69 (2013) 249-259).
;
_refine_ls_abs_structure_Flack -0.05(3)
_refine_ls_extinction_method none
_refine_ls_goodness_of_fit_ref 1.052
_refine_ls_hydrogen_treatment constr
_refine_ls_matrix_type full
_refine_ls_number_parameters 163
_refine_ls_number_reflns 2831
_refine_ls_number_restraints 0
_refine_ls_restrained_S_all 1.052
_refine_ls_R_factor_all 0.0355
_refine_ls_R_factor_gt 0.0312
_refine_ls_shift/su_max 0.001
_refine_ls_shift/su_mean 0.000
_refine_ls_structure_factor_coef Fsqd
_refine_ls_weighting_details 'w=1/[\s^2^(Fo^2^)+(0.0461P)^2^+0.1989P] where P=(Fo^2^+2Fc^2^)/3'
_refine_ls_weighting_scheme calc
_refine_ls_wR_factor_gt 0.0791
_refine_ls_wR_factor_ref 0.0810
_reflns_Friedel_coverage 0.603
_reflns_Friedel_fraction_full 0.993
_reflns_Friedel_fraction_max 0.962
_reflns_number_gt 2590
_reflns_number_total 2831
_reflns_threshold_expression 'I > 2\s(I)'
_cod_data_source_file ja9b00031_si_003.cif
_cod_data_source_block 3
_cod_original_cell_volume 2507.20(12)
_cod_database_code 4129040
_shelx_shelxl_version_number 2014/7
_shelx_space_group_comment
;
The symmetry employed for this shelxl refinement is uniquely defined
by the following loop, which should always be used as a source of
symmetry information in preference to the above space-group names.
They are only intended as comments.
;

loop_
_space_group_symop_operation_xyz
'x, y, z'
'-x, -y, z+1/2'
'-y+1/2, x+1/2, z+1/4'
'y+1/2, -x+1/2, z+3/4'
'-x+1/2, y+1/2, -z+1/4'
'x+1/2, -y+1/2, -z+3/4'
'y, x, -z'
'-y, -x, -z+1/2'

loop_
_atom_site_label
_atom_site_type_symbol
_atom_site_fract_x
_atom_site_fract_y
_atom_site_fract_z
_atom_site_U_iso_or_equiv
_atom_site_adp_type
_atom_site_occupancy
_atom_site_site_symmetry_order
_atom_site_calc_flag
_atom_site_refinement_flags_posn
_atom_site_refinement_flags_adp
S1 S 0.35055(7) 0.77572(6) 0.37695(2) 0.04177(17) Uani 1 1 d . .
O1 O 0.45126(19) 0.5930(2) 0.31763(4) 0.0507(4) Uani 1 1 d . .
O2 O 0.66416(15) 0.33276(16) 0.38425(4) 0.0293(3) Uani 1 1 d . .
O3 O 0.71339(15) 0.44949(16) 0.44470(4) 0.0291(3) Uani 1 1 d . .
N1 N 0.49170(19) 0.49075(18) 0.41391(5) 0.0265(3) Uani 1 1 d . .
C1 C 0.4018(2) 0.6019(2) 0.35180(6) 0.0322(4) Uani 1 1 d . .
C2 C 0.3749(2) 0.4730(2) 0.38227(5) 0.0268(4) Uani 1 1 d . .
H2 H 0.3701 0.3707 0.3701 0.032 Uiso 1 1 calc R U
C3 C 0.2323(2) 0.5201(2) 0.40534(6) 0.0344(5) Uani 1 1 d . .
H3A H 0.2045 0.4475 0.4265 0.041 Uiso 1 1 calc R U
H3B H 0.1460 0.5384 0.3874 0.041 Uiso 1 1 calc R U
C4 C 0.2994(2) 0.6681(2) 0.42274(6) 0.0340(5) Uani 1 1 d . .
H4 H 0.2304 0.7228 0.4412 0.041 Uiso 1 1 calc R U
C5 C 0.4459(2) 0.6103(2) 0.44310(6) 0.0347(5) Uani 1 1 d . .
H5A H 0.5224 0.6902 0.4452 0.042 Uiso 1 1 calc R U
H5B H 0.4260 0.5683 0.4700 0.042 Uiso 1 1 calc R U
C6 C 0.6268(2) 0.4184(2) 0.41158(5) 0.0236(4) Uani 1 1 d . .
C7 C 0.8619(2) 0.3766(3) 0.44385(5) 0.0328(5) Uani 1 1 d . .
H7A H 0.9219 0.4163 0.4213 0.039 Uiso 1 1 calc R U
H7B H 0.8502 0.2672 0.4402 0.039 Uiso 1 1 calc R U
C8 C 0.9406(2) 0.4087(2) 0.48336(5) 0.0276(4) Uani 1 1 d . .
C9 C 0.9910(2) 0.2878(3) 0.50677(6) 0.0342(4) Uani 1 1 d . .
H9 H 0.9748 0.1883 0.4977 0.041 Uiso 1 1 calc R U
C10 C 1.0653(3) 0.3119(3) 0.54344(7) 0.0472(6) Uani 1 1 d . .
H10 H 1.0987 0.2293 0.5589 0.057 Uiso 1 1 calc R U
C11 C 1.0891(3) 0.4575(4) 0.55678(7) 0.0532(7) Uani 1 1 d . .
H11 H 1.1380 0.4742 0.5816 0.064 Uiso 1 1 calc R U
C12 C 1.0407(3) 0.5807(3) 0.53354(8) 0.0546(7) Uani 1 1 d . .
H12 H 1.0582 0.6799 0.5426 0.066 Uiso 1 1 calc R U
C13 C 0.9660(2) 0.5563(2) 0.49661(7) 0.0409(5) Uani 1 1 d . .
H13 H 0.9333 0.6389 0.4810 0.049 Uiso 1 1 calc R U

loop_
_atom_site_aniso_label
_atom_site_aniso_U_11
_atom_site_aniso_U_22
_atom_site_aniso_U_33
_atom_site_aniso_U_23
_atom_site_aniso_U_13
_atom_site_aniso_U_12
S1 0.0421(3) 0.0268(3) 0.0563(3) 0.0062(3) -0.0016(3) 0.0024(2)
O1 0.0468(10) 0.0718(12) 0.0335(8) 0.0048(8) 0.0041(7) 0.0013(9)
O2 0.0300(7) 0.0329(7) 0.0250(6) -0.0019(6) 0.0015(6) 0.0069(6)
O3 0.0228(6) 0.0377(8) 0.0269(6) -0.0033(6) -0.0033(6) 0.0065(6)
N1 0.0251(8) 0.0255(8) 0.0289(8) -0.0067(7) -0.0057(7) 0.0034(5)
C1 0.0223(9) 0.0385(11) 0.0357(11) 0.0015(9) -0.0046(8) -0.0021(8)
C2 0.0240(9) 0.0242(9) 0.0321(10) -0.0042(8) -0.0044(8) -0.0022(7)
C3 0.0237(10) 0.0382(11) 0.0413(11) 0.0053(10) 0.0018(9) -0.0027(8)
C4 0.0284(10) 0.0343(11) 0.0394(11) -0.0051(9) 0.0021(9) 0.0073(8)
C5 0.0328(11) 0.0354(11) 0.0359(10) -0.0113(9) -0.0031(9) 0.0073(9)
C6 0.0238(9) 0.0230(9) 0.0242(8) 0.0031(7) 0.0006(7) -0.0006(7)
C7 0.0236(10) 0.0472(12) 0.0276(9) -0.0005(9) 0.0006(8) 0.0093(9)
C8 0.0187(9) 0.0385(11) 0.0256(9) 0.0010(8) 0.0041(7) 0.0003(8)
C9 0.0294(10) 0.0391(11) 0.0342(10) 0.0022(9) -0.0017(9) 0.0009(8)
C10 0.0334(12) 0.0704(18) 0.0378(11) 0.0101(12) -0.0087(10) 0.0028(11)
C11 0.0286(11) 0.096(2) 0.0350(11) -0.0122(14) -0.0050(10) -0.0083(13)
C12 0.0402(14) 0.0574(16) 0.0663(17) -0.0277(14) 0.0080(12) -0.0150(12)
C13 0.0392(12) 0.0344(11) 0.0489(12) -0.0011(10) 0.0063(11) -0.0022(9)

loop_
_atom_type_symbol
_atom_type_description
_atom_type_scat_dispersion_real
_atom_type_scat_dispersion_imag
_atom_type_scat_source
C C 0.0033 0.0016 'International Tables Vol C Tables 4.2.6.8 and 6.1.1.4'
H H 0.0000 0.0000 'International Tables Vol C Tables 4.2.6.8 and 6.1.1.4'
N N 0.0061 0.0033 'International Tables Vol C Tables 4.2.6.8 and 6.1.1.4'
O O 0.0106 0.0060 'International Tables Vol C Tables 4.2.6.8 and 6.1.1.4'
S S 0.1246 0.1234 'International Tables Vol C Tables 4.2.6.8 and 6.1.1.4'

loop_
_geom_angle_atom_site_label_1
_geom_angle_atom_site_label_2
_geom_angle_atom_site_label_3
_geom_angle
C1 S1 C4 90.10(9)
C6 O3 C7 113.53(13)
C6 N1 C2 121.59(15)
C6 N1 C5 127.64(15)
C2 N1 C5 110.24(14)
O1 C1 C2 128.1(2)
O1 C1 S1 125.06(18)
C2 C1 S1 106.77(13)
N1 C2 C3 101.08(14)
N1 C2 C1 106.13(15)
C3 C2 C1 104.62(16)
N1 C2 H2 114.5
C3 C2 H2 114.5
C1 C2 H2 114.5
C2 C3 C4 95.77(15)
C2 C3 H3A 112.6
C4 C3 H3A 112.6
C2 C3 H3B 112.6
C4 C3 H3B 112.6
H3A C3 H3B 110.1
C3 C4 C5 101.75(16)
C3 C4 S1 102.93(13)
C5 C4 S1 108.84(14)
C3 C4 H4 114.0
C5 C4 H4 114.0
S1 C4 H4 114.0
N1 C5 C4 100.32(15)
N1 C5 H5A 111.7
C4 C5 H5A 111.7
N1 C5 H5B 111.7
C4 C5 H5B 111.7
H5A C5 H5B 109.5
O2 C6 N1 124.79(16)
O2 C6 O3 124.49(16)
N1 C6 O3 110.67(15)
O3 C7 C8 108.32(14)
O3 C7 H7A 110.0
C8 C7 H7A 110.0
O3 C7 H7B 110.0
C8 C7 H7B 110.0
H7A C7 H7B 108.4
C9 C8 C13 119.42(19)
C9 C8 C7 119.04(19)
C13 C8 C7 121.54(19)
C8 C9 C10 121.1(2)
C8 C9 H9 119.5
C10 C9 H9 119.5
C11 C10 C9 119.6(2)
C11 C10 H10 120.2
C9 C10 H10 120.2
C10 C11 C12 120.2(2)
C10 C11 H11 119.9
C12 C11 H11 119.9
C13 C12 C11 120.1(2)
C13 C12 H12 119.9
C11 C12 H12 119.9
C8 C13 C12 119.5(2)
C8 C13 H13 120.3
C12 C13 H13 120.3

loop_
_geom_bond_atom_site_label_1
_geom_bond_atom_site_label_2
_geom_bond_distance
S1 C1 1.787(2)
S1 C4 1.827(2)
O1 C1 1.203(2)
O2 C6 1.213(2)
O3 C6 1.351(2)
O3 C7 1.448(2)
N1 C6 1.342(2)
N1 C2 1.463(2)
N1 C5 1.472(2)
C1 C2 1.524(3)
C2 C3 1.516(3)
C2 H2 0.9800
C3 C4 1.531(3)
C3 H3A 0.9700
C3 H3B 0.9700
C4 C5 1.531(3)
C4 H4 0.9800
C5 H5A 0.9700
C5 H5B 0.9700
C7 C8 1.493(3)
C7 H7A 0.9700
C7 H7B 0.9700
C8 C9 1.379(3)
C8 C13 1.380(3)
C9 C10 1.382(3)
C9 H9 0.9300
C10 C11 1.362(4)
C10 H10 0.9300
C11 C12 1.386(4)
C11 H11 0.9300
C12 C13 1.392(3)
C12 H12 0.9300
C13 H13 0.9300
